data_7135712
loop_
_publ_author_name
'Wen, Ting'
'Robeyns, Koen'
'Collard, Laurent'
'Leyssens, Tom'
'Leng, Fucheng'

_publ_section_title
;
 Chiral resolution of racemic ibuprofen sodium <i>via</i> diastereomeric
 ionic cocrystallization with proline.
;
_journal_issue 32
_journal_name_full 'Chemical communications (Cambridge, England)'
_journal_page_first 8280
_journal_page_last 8283
_journal_paper_doi 10.1039/d6cc01175f
_journal_volume 62
_journal_year 2026
_chemical_absolute_configuration rm
_chemical_formula_moiety 'C18 H26 N Na O4'
_chemical_formula_sum 'C18 H26 N Na O4'
_chemical_formula_weight 343.39
_chemical_name_common 'S-ibuprofen L-proline sodium'
_space_group_crystal_system triclinic
_space_group_IT_number 1
_space_group_name_Hall 'P 1'
_space_group_name_H-M_alt 'P 1'
_atom_sites_solution_hydrogens geom
_atom_sites_solution_primary dual
_audit_creation_method SHELXL-2019/3
_audit_update_record
;
2026-02-10 deposited with the CCDC.	2026-04-07 downloaded from the CCDC.
;
_cell_angle_alpha 83.265(8)
_cell_angle_beta 84.387(8)
_cell_angle_gamma 85.997(8)
_cell_formula_units_Z 2
_cell_length_a 5.7825(6)
_cell_length_b 9.8484(10)
_cell_length_c 17.0500(15)
_cell_measurement_reflns_used 3083
_cell_measurement_temperature 297(2)
_cell_measurement_theta_max 26.3520
_cell_measurement_theta_min 2.4050
_cell_volume 957.97(16)
_computing_cell_refinement
;
CrysAlisPro, Agilent Technologies,
Version 1.171.37.35 (release 13-08-2014 CrysAlis171 .NET)
(compiled Aug 13 2014,18:06:01)
;
_computing_data_collection MAR
_computing_data_reduction
;
CrysAlisPro, Agilent Technologies,
Version 1.171.37.35 (release 13-08-2014 CrysAlis171 .NET)
(compiled Aug 13 2014,18:06:01)
;
_computing_molecular_graphics 'MERCURY (Macrae et al., 2008)'
_computing_publication_material
;
'MERCURY (Macrae et al., 2008), Platon (Spek, 2009)'
;
_computing_structure_refinement 'SHELXL-2019/3 (Sheldrick, 2019)'
_computing_structure_solution 'SHELXT (Sheldrick, 2015)'
_diffrn_ambient_temperature 297(2)
_diffrn_measured_fraction_theta_full 0.997
_diffrn_measured_fraction_theta_max 0.997
_diffrn_measurement_device_type 'MAR345 image plate'
_diffrn_measurement_method
;
'200 images, \D\F 1.2\% '
'150 images, \D\F 1.2\% (2nd orientation)'
;
_diffrn_radiation_type MoK\a
_diffrn_radiation_wavelength 0.71073
_diffrn_reflns_av_unetI/netI 0.0498
_diffrn_reflns_Laue_measured_fraction_full 0.997
_diffrn_reflns_Laue_measured_fraction_max 0.997
_diffrn_reflns_limit_h_max 6
_diffrn_reflns_limit_h_min -6
_diffrn_reflns_limit_k_max 11
_diffrn_reflns_limit_k_min -11
_diffrn_reflns_limit_l_max 20
_diffrn_reflns_limit_l_min -20
_diffrn_reflns_number 6539
_diffrn_reflns_point_group_measured_fraction_full 0.946
_diffrn_reflns_point_group_measured_fraction_max 0.946
_diffrn_reflns_theta_full 25.242
_diffrn_reflns_theta_max 25.251
_diffrn_reflns_theta_min 2.416
_diffrn_source 'Incoatec microfocus source'
_exptl_absorpt_coefficient_mu 0.102
_exptl_absorpt_correction_T_max 1.00000
_exptl_absorpt_correction_T_min 0.81047
_exptl_absorpt_correction_type multi-scan
_exptl_absorpt_process_details
;
CrysAlisPro, Agilent Technologies,
Version 1.171.37.35 (release 13-08-2014 CrysAlis171 .NET)
(compiled Aug 13 2014,18:06:01)
Empirical absorption correction using spherical harmonics,
 implemented in SCALE3 ABSPACK scaling algorithm.
;
_exptl_crystal_colour colourless
_exptl_crystal_density_diffrn 1.190
_exptl_crystal_description rod
_exptl_crystal_F_000 368
_exptl_crystal_recrystallization_method 'Re-crystallisation from solvent: Isopropyl alcohol/hexane (30/70)'
_exptl_crystal_size_max 0.50
_exptl_crystal_size_mid 0.10
_exptl_crystal_size_min 0.06
_refine_diff_density_max 0.249
_refine_diff_density_min -0.201
_refine_diff_density_rms 0.037
_refine_ls_abs_structure_details
;
 Flack x determined using 2019 quotients [(I+)-(I-)]/[(I+)+(I-)]
 (Parsons, Flack and Wagner, Acta Cryst. B69 (2013) 249-259).
;
_refine_ls_abs_structure_Flack 0.4(3)
_refine_ls_extinction_method none
_refine_ls_goodness_of_fit_ref 1.046
_refine_ls_hydrogen_treatment constr
_refine_ls_matrix_type full
_refine_ls_number_parameters 618
_refine_ls_number_reflns 6539
_refine_ls_number_restraints 295
_refine_ls_restrained_S_all 1.043
_refine_ls_R_factor_all 0.0652
_refine_ls_R_factor_gt 0.0517
_refine_ls_shift/su_max 0.000
_refine_ls_shift/su_mean 0.000
_refine_ls_structure_factor_coef Fsqd
_refine_ls_weighting_details 'w=1/[\s^2^(Fo^2^)+(0.0540P)^2^+0.2825P] where P=(Fo^2^+2Fc^2^)/3'
_refine_ls_weighting_scheme calc
_refine_ls_wR_factor_gt 0.1249
_refine_ls_wR_factor_ref 0.1356
_reflns_Friedel_coverage 0.899
_reflns_Friedel_fraction_full 0.895
_reflns_Friedel_fraction_max 0.896
_reflns_number_gt 5359
_reflns_number_total 6539
_reflns_threshold_expression 'I > 2\s(I)'
_cod_data_source_file d6cc01175f2.cif
_cod_data_source_block tw_sibuna_lpro_r_all2_tw
_cod_depositor_comments 'Adding full bibliography for 7135711--7135712.cif.'
_cod_database_code 7135712
_shelx_shelxl_version_number 2019/3
_shelx_space_group_comment
;
The symmetry employed for this shelxl refinement is uniquely defined
by the following loop, which should always be used as a source of
symmetry information in preference to the above space-group names.
They are only intended as comments.
;

loop_
_space_group_symop_operation_xyz
'x, y, z'

loop_
_atom_site_label
_atom_site_type_symbol
_atom_site_fract_x
_atom_site_fract_y
_atom_site_fract_z
_atom_site_U_iso_or_equiv
_atom_site_adp_type
_atom_site_occupancy
_atom_site_site_symmetry_order
_atom_site_calc_flag
_atom_site_refinement_flags_posn
_atom_site_refinement_flags_adp
_atom_site_refinement_flags_occupancy
_atom_site_disorder_assembly
_atom_site_disorder_group
Na1 Na 0.5995(3) 0.58278(19) 0.54540(11) 0.0454(5) Uani 1 1 d . . . . .
N2 N 1.1618(7) 0.8578(4) 0.4578(2) 0.0454(10) Uani 1 1 d . . . . .
H2A H 1.282518 0.900457 0.469605 0.055 Uiso 1 1 calc R U . . .
H2AB H 1.113895 0.801378 0.500040 0.055 Uiso 1 1 calc R U . . .
C3 C 1.2304(11) 0.7794(6) 0.3884(4) 0.0632(15) Uani 1 1 d . . . . .
H3A H 1.390402 0.742617 0.388532 0.076 Uiso 1 1 calc R U . . .
H3AB H 1.129179 0.705082 0.387764 0.076 Uiso 1 1 calc R U . . .
C4 C 1.2005(13) 0.8867(8) 0.3200(4) 0.079(2) Uani 1 1 d . . . . .
H4A H 1.180408 0.845126 0.272489 0.095 Uiso 1 1 calc R U . . .
H4AB H 1.334802 0.942016 0.309926 0.095 Uiso 1 1 calc R U . . .
C5 C 0.9848(10) 0.9727(7) 0.3445(3) 0.0666(16) Uani 1 1 d . . . . .
H5A H 0.848243 0.938692 0.326369 0.080 Uiso 1 1 calc R U . . .
H5AB H 0.998482 1.067302 0.322174 0.080 Uiso 1 1 calc R U . . .
C6 C 0.9662(8) 0.9613(5) 0.4350(3) 0.0413(10) Uani 1 1 d . . . . .
H6 H 0.989993 1.049995 0.452789 0.050 Uiso 1 1 calc R U . . .
C7 C 0.7319(8) 0.9083(5) 0.4723(3) 0.0440(11) Uani 1 1 d . . . . .
O8 O 0.7299(6) 0.7899(4) 0.5059(3) 0.0656(11) Uani 1 1 d . . . . .
O9 O 0.5599(6) 0.9915(4) 0.4636(2) 0.0564(9) Uani 1 1 d . . . . .
C11 C 0.6260(10) 0.3834(6) 0.3284(3) 0.0544(13) Uani 1 1 d D . . . .
H11 H 0.776171 0.338554 0.311347 0.065 Uiso 1 1 calc R U . A 1
C12 C 0.6499(9) 0.4320(5) 0.4095(3) 0.0483(12) Uani 1 1 d . . . . .
O13 O 0.8398(7) 0.4750(5) 0.4219(2) 0.0719(12) Uani 1 1 d . . . . .
O14 O 0.4816(7) 0.4271(6) 0.4605(3) 0.0788(13) Uani 1 1 d . . . . .
C15 C 0.4429(15) 0.2764(7) 0.3337(4) 0.085(2) Uani 1 1 d . . . . .
H15A H 0.291863 0.317986 0.347965 0.127 Uiso 1 1 calc R U . . .
H15B H 0.478830 0.202169 0.373121 0.127 Uiso 1 1 calc R U . . .
H15C H 0.443429 0.242233 0.283176 0.127 Uiso 1 1 calc R U . . .
C16 C 0.574(5) 0.500(3) 0.264(2) 0.043(5) Uani 0.576(18) 1 d D . P B 1
C17 C 0.741(5) 0.596(2) 0.2454(14) 0.065(7) Uani 0.576(18) 1 d D . P B 1
H17 H 0.878510 0.583665 0.270051 0.078 Uiso 0.576(18) 1 calc R U P B 1
C18 C 0.707(6) 0.711(3) 0.190(2) 0.073(7) Uani 0.576(18) 1 d D . P B 1
H18 H 0.812222 0.779682 0.183597 0.088 Uiso 0.576(18) 1 calc R U P B 1
C19 C 0.522(4) 0.723(2) 0.1438(10) 0.060(6) Uani 0.576(18) 1 d D . P B 1
C20 C 0.370(4) 0.621(3) 0.1570(17) 0.065(7) Uani 0.576(18) 1 d D . P B 1
H20 H 0.245427 0.625125 0.126116 0.078 Uiso 0.576(18) 1 calc R U P B 1
C21 C 0.396(4) 0.510(2) 0.2154(12) 0.058(6) Uani 0.576(18) 1 d D . P B 1
H21 H 0.290933 0.441476 0.221344 0.070 Uiso 0.576(18) 1 calc R U P B 1
C22 C 0.500(4) 0.8389(18) 0.0778(7) 0.071(6) Uani 0.576(18) 1 d D U P B 1
H22A H 0.337036 0.870842 0.077581 0.085 Uiso 0.576(18) 1 calc R U P B 1
H22B H 0.585803 0.914447 0.088899 0.085 Uiso 0.576(18) 1 calc R U P B 1
C23 C 0.585(3) 0.8009(16) -0.0035(7) 0.089(5) Uani 0.576(18) 1 d D U P B 1
H23 H 0.502924 0.720968 -0.011853 0.107 Uiso 0.576(18) 1 calc R U P B 1
C24 C 0.528(4) 0.914(2) -0.0688(8) 0.133(8) Uani 0.576(18) 1 d D U P B 1
H24A H 0.585580 0.885406 -0.119408 0.200 Uiso 0.576(18) 1 calc R U P B 1
H24B H 0.362222 0.931518 -0.067099 0.200 Uiso 0.576(18) 1 calc R U P B 1
H24C H 0.599577 0.995654 -0.061031 0.200 Uiso 0.576(18) 1 calc R U P B 1
C25 C 0.845(3) 0.759(2) -0.0105(9) 0.128(8) Uani 0.576(18) 1 d D U P B 1
H25A H 0.891669 0.735456 -0.063128 0.192 Uiso 0.576(18) 1 calc R U P B 1
H25B H 0.931581 0.833265 -0.000117 0.192 Uiso 0.576(18) 1 calc R U P B 1
H25C H 0.874817 0.680694 0.027244 0.192 Uiso 0.576(18) 1 calc R U P B 1
C16B C 0.607(8) 0.513(4) 0.269(3) 0.045(7) Uani 0.424(18) 1 d D U P B 2
C17B C 0.753(5) 0.621(3) 0.2584(17) 0.044(5) Uani 0.424(18) 1 d D U P B 2
H17B H 0.863564 0.623735 0.294205 0.053 Uiso 0.424(18) 1 calc R U P B 2
C18B C 0.740(7) 0.726(4) 0.195(3) 0.060(7) Uani 0.424(18) 1 d D U P B 2
H18B H 0.854911 0.789111 0.186184 0.072 Uiso 0.424(18) 1 calc R U P B 2
C19B C 0.562(5) 0.738(3) 0.1468(14) 0.054(6) Uani 0.424(18) 1 d D U P B 2
C20B C 0.392(6) 0.646(4) 0.167(2) 0.062(7) Uani 0.424(18) 1 d D U P B 2
H20B H 0.259907 0.655550 0.139479 0.075 Uiso 0.424(18) 1 calc R U P B 2
C21B C 0.409(5) 0.539(2) 0.2287(16) 0.050(6) Uani 0.424(18) 1 d D U P B 2
H21B H 0.284126 0.483852 0.242704 0.060 Uiso 0.424(18) 1 calc R U P B 2
C22B C 0.548(6) 0.850(2) 0.0789(11) 0.075(7) Uani 0.424(18) 1 d D U P B 2
H22C H 0.387496 0.862641 0.065611 0.090 Uiso 0.424(18) 1 calc R U P B 2
H22D H 0.587499 0.934718 0.096729 0.090 Uiso 0.424(18) 1 calc R U P B 2
C23B C 0.701(4) 0.8264(17) 0.0047(10) 0.081(6) Uani 0.424(18) 1 d D U P B 2
H23B H 0.861531 0.817806 0.019499 0.097 Uiso 0.424(18) 1 calc R U P B 2
C24B C 0.688(5) 0.947(2) -0.0595(12) 0.108(8) Uani 0.424(18) 1 d D U P B 2
H24D H 0.789084 0.927099 -0.105366 0.162 Uiso 0.424(18) 1 calc R U P B 2
H24E H 0.531239 0.963293 -0.073532 0.162 Uiso 0.424(18) 1 calc R U P B 2
H24F H 0.736695 1.027360 -0.040038 0.162 Uiso 0.424(18) 1 calc R U P B 2
C25B C 0.659(5) 0.6932(18) -0.0276(11) 0.123(9) Uani 0.424(18) 1 d D U P B 2
H25D H 0.761870 0.683640 -0.074702 0.185 Uiso 0.424(18) 1 calc R U P B 2
H25E H 0.689349 0.617358 0.011561 0.185 Uiso 0.424(18) 1 calc R U P B 2
H25F H 0.500831 0.694780 -0.040027 0.185 Uiso 0.424(18) 1 calc R U P B 2
Na31 Na 0.1091(3) 0.41801(19) 0.50786(11) 0.0448(5) Uani 1 1 d . . . . .
N32 N 0.5390(7) 0.1433(4) 0.6086(3) 0.0480(10) Uani 1 1 d . . . . .
H32A H 0.677537 0.098515 0.602522 0.058 Uiso 1 1 calc R U . . .
H32B H 0.504926 0.185274 0.561718 0.058 Uiso 1 1 calc R U . . .
C33 C 0.5425(11) 0.2454(6) 0.6668(4) 0.0633(15) Uani 1 1 d . . . . .
H33A H 0.692371 0.285516 0.662442 0.076 Uiso 1 1 calc R U . . .
H33B H 0.421652 0.317819 0.659075 0.076 Uiso 1 1 calc R U . . .
C34 C 0.4980(16) 0.1607(9) 0.7447(4) 0.090(2) Uani 1 1 d . . . . .
H34A H 0.428164 0.217268 0.784643 0.107 Uiso 1 1 calc R U . . .
H34B H 0.642099 0.116516 0.762233 0.107 Uiso 1 1 calc R U . . .
C35 C 0.3326(11) 0.0549(8) 0.7307(3) 0.0705(17) Uani 1 1 d . . . . .
H35A H 0.173974 0.082920 0.748635 0.085 Uiso 1 1 calc R U . . .
H35B H 0.373815 -0.033091 0.759389 0.085 Uiso 1 1 calc R U . . .
C36 C 0.3555(8) 0.0448(5) 0.6414(3) 0.0445(11) Uani 1 1 d . . . . .
H36 H 0.408427 -0.048495 0.630714 0.053 Uiso 1 1 calc R U . . .
C37 C 0.1279(8) 0.0882(5) 0.6030(3) 0.0436(11) Uani 1 1 d . . . . .
O38 O 0.1189(6) 0.1958(4) 0.5568(2) 0.0597(10) Uani 1 1 d . . . . .
O39 O -0.0326(6) 0.0084(4) 0.6222(3) 0.0643(11) Uani 1 1 d . . . . .
C41 C 0.0182(10) 0.6433(5) 0.7172(3) 0.0533(13) Uani 1 1 d D . . . .
H41 H 0.137701 0.709818 0.714951 0.064 Uiso 1 1 calc R U . C 3
C42 C 0.0477(8) 0.5796(5) 0.6387(3) 0.0435(12) Uani 1 1 d . . . . .
O43 O -0.1083(6) 0.5069(4) 0.6227(2) 0.0512(9) Uani 1 1 d . . . . .
O44 O 0.2228(7) 0.6067(5) 0.5914(2) 0.0688(12) Uani 1 1 d . . . . .
C45 C -0.2207(13) 0.7220(7) 0.7254(4) 0.080(2) Uani 1 1 d . . . . .
H45A H -0.238232 0.762778 0.774276 0.120 Uiso 1 1 calc R U . . .
H45B H -0.341452 0.659893 0.725387 0.120 Uiso 1 1 calc R U . . .
H45C H -0.231398 0.792410 0.681737 0.120 Uiso 1 1 calc R U . . .
C46 C 0.060(4) 0.534(2) 0.7864(12) 0.050(5) Uani 0.683(16) 1 d D . P D 3
C47 C -0.078(3) 0.423(2) 0.8046(11) 0.059(5) Uani 0.683(16) 1 d D . P D 3
H47 H -0.191298 0.409275 0.771657 0.070 Uiso 0.683(16) 1 calc R U P D 3
C48 C -0.047(4) 0.330(2) 0.8730(14) 0.078(6) Uani 0.683(16) 1 d D . P D 3
H48 H -0.144185 0.257717 0.884952 0.093 Uiso 0.683(16) 1 calc R U P D 3
C49 C 0.123(3) 0.3434(19) 0.9224(7) 0.061(5) Uani 0.683(16) 1 d D . P D 3
C50 C 0.254(3) 0.4575(19) 0.9058(10) 0.074(6) Uani 0.683(16) 1 d D . P D 3
H50 H 0.366162 0.471199 0.939327 0.089 Uiso 0.683(16) 1 calc R U P D 3
C51 C 0.222(3) 0.5528(18) 0.8391(9) 0.065(5) Uani 0.683(16) 1 d D . P D 3
H51 H 0.309919 0.629518 0.829852 0.078 Uiso 0.683(16) 1 calc R U P D 3
C52 C 0.154(3) 0.2422(16) 0.9949(6) 0.077(5) Uani 0.683(16) 1 d D U P D 3
H52A H 0.089237 0.157057 0.987135 0.092 Uiso 0.683(16) 1 calc R U P D 3
H52B H 0.319241 0.223396 0.999458 0.092 Uiso 0.683(16) 1 calc R U P D 3
C53 C 0.044(2) 0.2878(13) 1.0714(6) 0.081(4) Uani 0.683(16) 1 d D U P D 3
H53 H 0.110323 0.374426 1.077341 0.097 Uiso 0.683(16) 1 calc R U P D 3
C54 C -0.217(2) 0.3164(17) 1.0729(7) 0.116(5) Uani 0.683(16) 1 d D U P D 3
H54A H -0.276731 0.344999 1.123305 0.174 Uiso 0.683(16) 1 calc R U P D 3
H54B H -0.251904 0.387560 1.031487 0.174 Uiso 0.683(16) 1 calc R U P D 3
H54C H -0.289101 0.234667 1.064858 0.174 Uiso 0.683(16) 1 calc R U P D 3
C55 C 0.102(3) 0.1881(16) 1.1430(6) 0.111(5) Uani 0.683(16) 1 d D U P D 3
H55A H 0.027647 0.221477 1.190409 0.166 Uiso 0.683(16) 1 calc R U P D 3
H55B H 0.046993 0.099992 1.137924 0.166 Uiso 0.683(16) 1 calc R U P D 3
H55C H 0.267312 0.179944 1.145647 0.166 Uiso 0.683(16) 1 calc R U P D 3
C46B C 0.031(9) 0.535(5) 0.789(3) 0.047(9) Uani 0.317(16) 1 d D U P D 4
C47B C -0.135(7) 0.438(5) 0.811(3) 0.054(9) Uani 0.317(16) 1 d D U P D 4
H47B H -0.271340 0.445922 0.785584 0.064 Uiso 0.317(16) 1 calc R U P D 4
C48B C -0.099(7) 0.329(4) 0.871(2) 0.049(7) Uani 0.317(16) 1 d D U P D 4
H48B H -0.200394 0.258359 0.877959 0.059 Uiso 0.317(16) 1 calc R U P D 4
C49B C 0.081(6) 0.323(3) 0.9182(15) 0.050(7) Uani 0.317(16) 1 d D U P D 4
C50B C 0.249(6) 0.418(3) 0.8967(19) 0.054(7) Uani 0.317(16) 1 d D U P D 4
H50B H 0.374932 0.417259 0.926914 0.065 Uiso 0.317(16) 1 calc R U P D 4
C51B C 0.231(7) 0.515(3) 0.830(2) 0.058(9) Uani 0.317(16) 1 d D U P D 4
H51B H 0.357060 0.568118 0.812084 0.070 Uiso 0.317(16) 1 calc R U P D 4
C52B C 0.100(6) 0.219(3) 0.9902(11) 0.063(7) Uani 0.317(16) 1 d D U P D 4
H52C H 0.065056 0.130243 0.976101 0.076 Uiso 0.317(16) 1 calc R U P D 4
H52D H 0.260240 0.211416 1.003343 0.076 Uiso 0.317(16) 1 calc R U P D 4
C53B C -0.054(4) 0.248(2) 1.0625(11) 0.077(7) Uani 0.317(16) 1 d D U P D 4
H53B H -0.214010 0.251410 1.048069 0.092 Uiso 0.317(16) 1 calc R U P D 4
C54B C -0.022(7) 0.384(2) 1.0928(17) 0.133(12) Uani 0.317(16) 1 d D U P D 4
H54D H -0.127665 0.393997 1.139215 0.200 Uiso 0.317(16) 1 calc R U P D 4
H54E H 0.134891 0.386710 1.105961 0.200 Uiso 0.317(16) 1 calc R U P D 4
H54F H -0.054424 0.457576 1.052439 0.200 Uiso 0.317(16) 1 calc R U P D 4
C55B C -0.034(6) 0.133(2) 1.1301(13) 0.104(9) Uani 0.317(16) 1 d D U P D 4
H55D H -0.135074 0.155366 1.175400 0.156 Uiso 0.317(16) 1 calc R U P D 4
H55E H -0.078107 0.049077 1.113589 0.156 Uiso 0.317(16) 1 calc R U P D 4
H55F H 0.123864 0.121307 1.143910 0.156 Uiso 0.317(16) 1 calc R U P D 4

loop_
_atom_site_aniso_label
_atom_site_aniso_U_11
_atom_site_aniso_U_22
_atom_site_aniso_U_33
_atom_site_aniso_U_23
_atom_site_aniso_U_13
_atom_site_aniso_U_12
Na1 0.0294(9) 0.0534(11) 0.0517(11) 0.0016(8) -0.0019(8) -0.0049(8)
N2 0.028(2) 0.057(2) 0.049(2) 0.0014(18) -0.0012(17) -0.0029(17)
C3 0.051(3) 0.063(4) 0.076(4) -0.018(3) -0.004(3) 0.006(3)
C4 0.072(4) 0.107(5) 0.059(4) -0.019(3) -0.001(3) 0.014(4)
C5 0.051(3) 0.096(4) 0.046(3) 0.009(3) 0.000(2) 0.004(3)
C6 0.029(2) 0.044(3) 0.050(3) -0.001(2) 0.000(2) -0.0058(19)
C7 0.028(2) 0.051(3) 0.053(3) -0.006(2) 0.001(2) -0.009(2)
O8 0.041(2) 0.057(2) 0.093(3) 0.019(2) -0.0001(19) -0.0127(17)
O9 0.0299(18) 0.063(2) 0.074(2) -0.0014(18) -0.0009(16) 0.0005(16)
C11 0.053(3) 0.064(3) 0.046(3) -0.007(2) -0.006(2) 0.006(3)
C12 0.038(3) 0.057(3) 0.048(3) 0.000(2) -0.007(2) 0.004(2)
O13 0.045(2) 0.114(4) 0.058(2) 0.003(2) -0.0172(18) -0.012(2)
O14 0.049(2) 0.122(4) 0.071(3) -0.043(3) 0.017(2) -0.021(2)
C15 0.127(6) 0.066(4) 0.067(4) -0.002(3) -0.028(4) -0.028(4)
C16 0.027(9) 0.057(9) 0.044(9) -0.006(8) -0.009(6) 0.003(6)
C17 0.067(10) 0.090(15) 0.046(10) -0.014(10) -0.024(7) -0.017(10)
C18 0.079(14) 0.088(14) 0.054(11) 0.007(10) -0.005(9) -0.040(9)
C19 0.051(9) 0.084(14) 0.043(8) 0.002(8) -0.008(6) 0.002(8)
C20 0.058(9) 0.070(11) 0.071(11) 0.005(10) -0.033(7) -0.011(7)
C21 0.060(8) 0.061(10) 0.060(9) -0.005(9) -0.032(7) -0.015(7)
C22 0.078(11) 0.072(11) 0.057(7) 0.005(6) -0.003(6) 0.004(8)
C23 0.108(10) 0.094(9) 0.058(6) -0.003(6) -0.002(7) 0.024(8)
C24 0.168(17) 0.148(15) 0.065(8) 0.019(9) -0.003(11) 0.054(13)
C25 0.124(12) 0.170(17) 0.074(9) 0.006(10) 0.010(9) 0.051(12)
C16B 0.045(13) 0.058(11) 0.035(10) -0.009(7) -0.005(9) -0.011(8)
C17B 0.053(9) 0.052(8) 0.033(9) -0.014(7) -0.012(6) -0.017(6)
C18B 0.064(12) 0.066(10) 0.053(10) -0.007(7) -0.012(9) -0.016(9)
C19B 0.065(12) 0.051(9) 0.047(9) -0.013(7) -0.007(8) 0.003(8)
C20B 0.054(11) 0.073(12) 0.062(10) -0.010(8) -0.020(8) 0.002(8)
C21B 0.045(9) 0.053(9) 0.055(10) -0.021(7) -0.002(7) -0.011(7)
C22B 0.087(13) 0.066(11) 0.071(9) -0.005(7) -0.009(8) -0.001(9)
C23B 0.080(11) 0.097(10) 0.061(8) 0.005(7) -0.002(8) -0.007(9)
C24B 0.135(19) 0.099(11) 0.084(12) 0.018(9) -0.003(12) -0.023(13)
C25B 0.20(2) 0.097(11) 0.069(11) -0.012(9) 0.027(14) -0.005(14)
Na31 0.0310(10) 0.0545(11) 0.0478(10) -0.0001(8) -0.0048(8) -0.0018(8)
N32 0.027(2) 0.065(3) 0.052(2) -0.006(2) -0.0014(18) -0.0089(19)
C33 0.056(3) 0.061(3) 0.076(4) -0.017(3) -0.003(3) -0.016(3)
C34 0.109(6) 0.105(6) 0.062(4) -0.024(4) -0.001(4) -0.034(5)
C35 0.054(3) 0.107(5) 0.052(3) 0.002(3) -0.010(3) -0.022(3)
C36 0.031(2) 0.052(3) 0.051(3) 0.000(2) -0.007(2) -0.002(2)
C37 0.032(2) 0.046(3) 0.052(3) -0.006(2) -0.005(2) 0.001(2)
O38 0.049(2) 0.052(2) 0.078(2) 0.0072(19) -0.0185(19) -0.0041(17)
O39 0.0316(18) 0.067(2) 0.093(3) 0.012(2) -0.0121(19) -0.0169(17)
C41 0.059(3) 0.056(3) 0.046(3) -0.008(2) 0.009(2) -0.022(3)
C42 0.032(3) 0.055(3) 0.040(3) 0.003(2) 0.001(2) 0.003(2)
O43 0.043(2) 0.062(2) 0.050(2) -0.0021(16) -0.0100(16) -0.0107(17)
O44 0.039(2) 0.103(3) 0.063(3) -0.015(2) 0.0150(19) -0.012(2)
C45 0.094(5) 0.067(4) 0.069(4) -0.005(3) 0.029(4) 0.017(4)
C46 0.039(8) 0.078(10) 0.034(6) -0.006(6) 0.006(5) -0.016(7)
C47 0.070(12) 0.064(8) 0.043(6) 0.003(5) -0.011(7) -0.016(8)
C48 0.086(15) 0.080(9) 0.068(10) 0.010(7) -0.015(9) -0.030(9)
C49 0.050(8) 0.090(11) 0.043(6) -0.004(6) -0.005(5) -0.003(7)
C50 0.058(7) 0.104(13) 0.064(8) -0.006(9) -0.018(6) -0.013(8)
C51 0.056(7) 0.094(12) 0.047(6) -0.014(7) 0.002(5) -0.024(8)
C52 0.068(8) 0.095(10) 0.063(6) 0.005(6) -0.013(5) 0.017(7)
C53 0.101(8) 0.085(8) 0.054(5) 0.003(5) -0.004(5) -0.003(6)
C54 0.109(9) 0.145(12) 0.080(8) 0.005(7) 0.014(7) 0.029(9)
C55 0.137(12) 0.124(11) 0.068(6) 0.014(7) -0.026(8) -0.001(9)
C46B 0.048(13) 0.047(13) 0.045(14) -0.006(10) 0.003(10) 0.002(9)
C47B 0.046(13) 0.057(13) 0.058(13) 0.003(9) -0.008(10) -0.009(10)
C48B 0.050(11) 0.061(12) 0.039(11) -0.007(8) -0.011(8) -0.010(8)
C49B 0.051(12) 0.054(10) 0.047(10) -0.014(7) -0.011(8) 0.001(8)
C50B 0.050(11) 0.076(13) 0.042(10) -0.016(9) -0.017(8) -0.003(9)
C51B 0.048(10) 0.064(13) 0.063(13) -0.016(10) 0.009(9) -0.011(9)
C52B 0.069(13) 0.070(11) 0.053(9) -0.008(7) -0.017(8) 0.002(10)
C53B 0.076(13) 0.086(12) 0.063(10) 0.010(8) 0.000(9) -0.001(10)
C54B 0.19(3) 0.108(14) 0.101(18) -0.027(13) 0.023(18) 0.003(18)
C55B 0.13(2) 0.109(15) 0.068(12) 0.010(11) -0.008(14) 0.007(16)

loop_
_atom_type_symbol
_atom_type_description
_atom_type_scat_dispersion_real
_atom_type_scat_dispersion_imag
_atom_type_scat_source
C C 0.0033 0.0016 'International Tables Vol C Tables 4.2.6.8 and 6.1.1.4'
H H 0.0000 0.0000 'International Tables Vol C Tables 4.2.6.8 and 6.1.1.4'
N N 0.0061 0.0033 'International Tables Vol C Tables 4.2.6.8 and 6.1.1.4'
O O 0.0106 0.0060 'International Tables Vol C Tables 4.2.6.8 and 6.1.1.4'
Na Na 0.0362 0.0249 'International Tables Vol C Tables 4.2.6.8 and 6.1.1.4'

loop_
_geom_angle_atom_site_label_1
_geom_angle_atom_site_label_2
_geom_angle_atom_site_label_3
_geom_angle
_geom_angle_site_symmetry_1
_geom_angle_site_symmetry_3
_geom_angle_publ_flag
O8 Na1 O44 108.83(16) . . ?
O8 Na1 O43 96.53(16) . 1_655 ?
O44 Na1 O43 124.05(16) . 1_655 ?
O8 Na1 O14 125.7(2) . . ?
O44 Na1 O14 86.95(16) . . ?
O43 Na1 O14 117.20(17) 1_655 . ?
O8 Na1 O13 92.12(16) . . ?
O44 Na1 O13 135.90(16) . . ?
O43 Na1 O13 89.85(13) 1_655 . ?
O14 Na1 O13 50.25(13) . . ?
O8 Na1 C12 107.32(17) . . ?
O44 Na1 C12 110.41(17) . . ?
O43 Na1 C12 107.95(15) 1_655 . ?
O14 Na1 C12 25.17(15) . . ?
O13 Na1 C12 25.65(14) . . ?
O8 Na1 Na31 94.58(11) . 1_655 ?
O44 Na1 Na31 156.42(14) . 1_655 ?
O43 Na1 Na31 47.53(10) 1_655 1_655 ?
O14 Na1 Na31 81.44(12) . 1_655 ?
O13 Na1 Na31 42.35(9) . 1_655 ?
C12 Na1 Na31 63.26(11) . 1_655 ?
O8 Na1 Na31 133.50(12) . . ?
O44 Na1 Na31 48.33(12) . . ?
O43 Na1 Na31 129.97(11) 1_655 . ?
O14 Na1 Na31 38.90(10) . . ?
O13 Na1 Na31 89.03(10) . . ?
C12 Na1 Na31 63.51(12) . . ?
Na31 Na1 Na31 116.00(7) 1_655 . ?
C3 N2 C6 107.4(4) . . ?
C3 N2 H2A 110.2 . . ?
C6 N2 H2A 110.2 . . ?
C3 N2 H2AB 110.2 . . ?
C6 N2 H2AB 110.2 . . ?
H2A N2 H2AB 108.5 . . ?
C4 C3 N2 102.1(4) . . ?
C4 C3 H3A 111.4 . . ?
N2 C3 H3A 111.4 . . ?
C4 C3 H3AB 111.4 . . ?
N2 C3 H3AB 111.4 . . ?
H3A C3 H3AB 109.2 . . ?
C3 C4 C5 105.2(5) . . ?
C3 C4 H4A 110.7 . . ?
C5 C4 H4A 110.7 . . ?
C3 C4 H4AB 110.7 . . ?
C5 C4 H4AB 110.7 . . ?
H4A C4 H4AB 108.8 . . ?
C4 C5 C6 106.2(4) . . ?
C4 C5 H5A 110.5 . . ?
C6 C5 H5A 110.5 . . ?
C4 C5 H5AB 110.5 . . ?
C6 C5 H5AB 110.5 . . ?
H5A C5 H5AB 108.7 . . ?
N2 C6 C5 104.2(4) . . ?
N2 C6 C7 109.5(4) . . ?
C5 C6 C7 112.1(4) . . ?
N2 C6 H6 110.3 . . ?
C5 C6 H6 110.3 . . ?
C7 C6 H6 110.3 . . ?
O8 C7 O9 126.8(4) . . ?
O8 C7 C6 118.2(4) . . ?
O9 C7 C6 114.9(4) . . ?
C7 O8 Na1 158.2(4) . . ?
C16 C11 C15 110.0(10) . . ?
C16 C11 C12 113.3(17) . . ?
C15 C11 C12 111.9(5) . . ?
C15 C11 C16B 119.5(13) . . ?
C12 C11 C16B 107(2) . . ?
C16 C11 H11 107.1 . . ?
C15 C11 H11 107.1 . . ?
C12 C11 H11 107.1 . . ?
O14 C12 O13 122.1(5) . . ?
O14 C12 C11 119.3(5) . . ?
O13 C12 C11 118.6(5) . . ?
O14 C12 Na1 55.5(3) . . ?
O13 C12 Na1 68.8(3) . . ?
C11 C12 Na1 163.7(3) . . ?
C12 O13 Na31 136.6(4) . 1_655 ?
C12 O13 Na1 85.5(3) . . ?
Na31 O13 Na1 83.67(14) 1_655 . ?
C12 O14 Na31 156.9(4) . . ?
C12 O14 Na1 99.3(4) . . ?
Na31 O14 Na1 98.52(16) . . ?
C11 C15 H15A 109.5 . . ?
C11 C15 H15B 109.5 . . ?
H15A C15 H15B 109.5 . . ?
C11 C15 H15C 109.5 . . ?
H15A C15 H15C 109.5 . . ?
H15B C15 H15C 109.5 . . ?
C21 C16 C17 115.9(11) . . ?
C21 C16 C11 126.6(15) . . ?
C17 C16 C11 116.7(14) . . ?
C16 C17 C18 121.7(12) . . ?
C16 C17 H17 119.2 . . ?
C18 C17 H17 119.2 . . ?
C19 C18 C17 121.1(12) . . ?
C19 C18 H18 119.5 . . ?
C17 C18 H18 119.5 . . ?
C20 C19 C18 116.8(10) . . ?
C20 C19 C22 121.7(12) . . ?
C18 C19 C22 121.3(12) . . ?
C19 C20 C21 122.3(11) . . ?
C19 C20 H20 118.9 . . ?
C21 C20 H20 118.9 . . ?
C16 C21 C20 121.4(11) . . ?
C16 C21 H21 119.3 . . ?
C20 C21 H21 119.3 . . ?
C23 C22 C19 114.4(12) . . ?
C23 C22 H22A 108.7 . . ?
C19 C22 H22A 108.7 . . ?
C23 C22 H22B 108.7 . . ?
C19 C22 H22B 108.7 . . ?
H22A C22 H22B 107.6 . . ?
C22 C23 C24 112.2(9) . . ?
C22 C23 C25 112.4(11) . . ?
C24 C23 C25 110.8(12) . . ?
C22 C23 H23 107.0 . . ?
C24 C23 H23 107.0 . . ?
C25 C23 H23 107.0 . . ?
C23 C24 H24A 109.5 . . ?
C23 C24 H24B 109.5 . . ?
H24A C24 H24B 109.5 . . ?
C23 C24 H24C 109.5 . . ?
H24A C24 H24C 109.5 . . ?
H24B C24 H24C 109.5 . . ?
C23 C25 H25A 109.5 . . ?
C23 C25 H25B 109.5 . . ?
H25A C25 H25B 109.5 . . ?
C23 C25 H25C 109.5 . . ?
H25A C25 H25C 109.5 . . ?
H25B C25 H25C 109.5 . . ?
C21B C16B C17B 113.5(14) . . ?
C21B C16B C11 119(2) . . ?
C17B C16B C11 127(2) . . ?
C16B C17B C18B 122.3(15) . . ?
C16B C17B H17B 118.8 . . ?
C18B C17B H17B 118.8 . . ?
C19B C18B C17B 121.4(15) . . ?
C19B C18B H18B 119.3 . . ?
C17B C18B H18B 119.3 . . ?
C20B C19B C18B 115.6(12) . . ?
C20B C19B C22B 122.6(16) . . ?
C18B C19B C22B 121.6(16) . . ?
C19B C20B C21B 122.5(14) . . ?
C19B C20B H20B 118.8 . . ?
C21B C20B H20B 118.8 . . ?
C16B C21B C20B 121.9(14) . . ?
C16B C21B H21B 119.0 . . ?
C20B C21B H21B 119.0 . . ?
C23B C22B C19B 115.6(14) . . ?
C23B C22B H22C 108.4 . . ?
C19B C22B H22C 108.4 . . ?
C23B C22B H22D 108.4 . . ?
C19B C22B H22D 108.4 . . ?
H22C C22B H22D 107.4 . . ?
C22B C23B C24B 112.7(13) . . ?
C22B C23B C25B 113.2(17) . . ?
C24B C23B C25B 111.0(14) . . ?
C22B C23B H23B 106.5 . . ?
C24B C23B H23B 106.5 . . ?
C25B C23B H23B 106.5 . . ?
C23B C24B H24D 109.5 . . ?
C23B C24B H24E 109.5 . . ?
H24D C24B H24E 109.5 . . ?
C23B C24B H24F 109.5 . . ?
H24D C24B H24F 109.5 . . ?
H24E C24B H24F 109.5 . . ?
C23B C25B H25D 109.5 . . ?
C23B C25B H25E 109.5 . . ?
H25D C25B H25E 109.5 . . ?
C23B C25B H25F 109.5 . . ?
H25D C25B H25F 109.5 . . ?
H25E C25B H25F 109.5 . . ?
O14 Na31 O13 117.40(18) . 1_455 ?
O14 Na31 O38 97.92(19) . . ?
O13 Na31 O38 113.45(18) 1_455 . ?
O14 Na31 O43 131.99(16) . . ?
O13 Na31 O43 97.42(15) 1_455 . ?
O38 Na31 O43 96.98(14) . . ?
O14 Na31 O44 82.11(15) . . ?
O13 Na31 O44 118.23(17) 1_455 . ?
O38 Na31 O44 121.20(16) . . ?
O43 Na31 O44 51.43(12) . . ?
O14 Na31 C42 106.49(16) . . ?
O13 Na31 C42 112.17(16) 1_455 . ?
O38 Na31 C42 108.20(15) . . ?
O43 Na31 C42 25.83(13) . . ?
O44 Na31 C42 25.91(13) . . ?
O14 Na31 Na1 148.30(16) . 1_455 ?
O13 Na31 Na1 53.97(13) 1_455 1_455 ?
O38 Na31 Na1 113.55(12) . 1_455 ?
O43 Na31 Na1 43.48(9) . 1_455 ?
O44 Na31 Na1 78.55(10) . 1_455 ?
C42 Na31 Na1 61.22(10) . 1_455 ?
O14 Na31 Na1 42.58(12) . . ?
O13 Na31 Na1 131.85(14) 1_455 . ?
O38 Na31 Na1 112.77(11) . . ?
O43 Na31 Na1 89.71(10) . . ?
O44 Na31 Na1 39.79(9) . . ?
C42 Na31 Na1 63.99(11) . . ?
Na1 Na31 Na1 116.00(7) 1_455 . ?
C33 N32 C36 107.2(4) . . ?
C33 N32 H32A 110.3 . . ?
C36 N32 H32A 110.3 . . ?
C33 N32 H32B 110.3 . . ?
C36 N32 H32B 110.3 . . ?
H32A N32 H32B 108.5 . . ?
C34 C33 N32 102.7(5) . . ?
C34 C33 H33A 111.2 . . ?
N32 C33 H33A 111.2 . . ?
C34 C33 H33B 111.2 . . ?
N32 C33 H33B 111.2 . . ?
H33A C33 H33B 109.1 . . ?
C33 C34 C35 105.8(5) . . ?
C33 C34 H34A 110.6 . . ?
C35 C34 H34A 110.6 . . ?
C33 C34 H34B 110.6 . . ?
C35 C34 H34B 110.6 . . ?
H34A C34 H34B 108.7 . . ?
C34 C35 C36 106.6(5) . . ?
C34 C35 H35A 110.4 . . ?
C36 C35 H35A 110.4 . . ?
C34 C35 H35B 110.4 . . ?
C36 C35 H35B 110.4 . . ?
H35A C35 H35B 108.6 . . ?
N32 C36 C35 104.1(4) . . ?
N32 C36 C37 109.5(4) . . ?
C35 C36 C37 112.8(4) . . ?
N32 C36 H36 110.1 . . ?
C35 C36 H36 110.1 . . ?
C37 C36 H36 110.1 . . ?
O38 C37 O39 126.3(5) . . ?
O38 C37 C36 118.7(4) . . ?
O39 C37 C36 114.9(4) . . ?
C37 O38 Na31 162.5(4) . . ?
C46 C41 C42 110.3(13) . . ?
C42 C41 C46B 112(3) . . ?
C46 C41 C45 113.9(12) . . ?
C42 C41 C45 109.5(5) . . ?
C46B C41 C45 108(2) . . ?
C46 C41 H41 107.6 . . ?
C42 C41 H41 107.6 . . ?
C45 C41 H41 107.6 . . ?
O44 C42 O43 122.6(5) . . ?
O44 C42 C41 118.4(5) . . ?
O43 C42 C41 119.0(4) . . ?
O44 C42 Na31 66.1(3) . . ?
O43 C42 Na31 57.7(3) . . ?
C41 C42 Na31 170.5(3) . . ?
C42 O43 Na1 124.8(3) . 1_455 ?
C42 O43 Na31 96.5(3) . . ?
Na1 O43 Na31 88.98(13) 1_455 . ?
C42 O44 Na1 154.6(4) . . ?
C42 O44 Na31 88.0(3) . . ?
Na1 O44 Na31 91.87(15) . . ?
C41 C45 H45A 109.5 . . ?
C41 C45 H45B 109.5 . . ?
H45A C45 H45B 109.5 . . ?
C41 C45 H45C 109.5 . . ?
H45A C45 H45C 109.5 . . ?
H45B C45 H45C 109.5 . . ?
C47 C46 C51 117.8(8) . . ?
C47 C46 C41 122.0(11) . . ?
C51 C46 C41 119.7(13) . . ?
C46 C47 C48 120.3(10) . . ?
C46 C47 H47 119.8 . . ?
C48 C47 H47 119.8 . . ?
C49 C48 C47 122.1(10) . . ?
C49 C48 H48 119.0 . . ?
C47 C48 H48 119.0 . . ?
C48 C49 C50 117.5(8) . . ?
C48 C49 C52 121.2(11) . . ?
C50 C49 C52 121.2(11) . . ?
C49 C50 C51 121.1(10) . . ?
C49 C50 H50 119.4 . . ?
C51 C50 H50 119.4 . . ?
C46 C51 C50 121.0(10) . . ?
C46 C51 H51 119.5 . . ?
C50 C51 H51 119.5 . . ?
C53 C52 C49 115.1(9) . . ?
C53 C52 H52A 108.5 . . ?
C49 C52 H52A 108.5 . . ?
C53 C52 H52B 108.5 . . ?
C49 C52 H52B 108.5 . . ?
H52A C52 H52B 107.5 . . ?
C52 C53 C54 113.7(9) . . ?
C52 C53 C55 112.5(8) . . ?
C54 C53 C55 109.8(10) . . ?
C52 C53 H53 106.8 . . ?
C54 C53 H53 106.8 . . ?
C55 C53 H53 106.8 . . ?
C53 C54 H54A 109.5 . . ?
C53 C54 H54B 109.5 . . ?
H54A C54 H54B 109.5 . . ?
C53 C54 H54C 109.5 . . ?
H54A C54 H54C 109.5 . . ?
H54B C54 H54C 109.5 . . ?
C53 C55 H55A 109.5 . . ?
C53 C55 H55B 109.5 . . ?
H55A C55 H55B 109.5 . . ?
C53 C55 H55C 109.5 . . ?
H55A C55 H55C 109.5 . . ?
H55B C55 H55C 109.5 . . ?
C47B C46B C51B 115.8(13) . . ?
C47B C46B C41 123(2) . . ?
C51B C46B C41 120(3) . . ?
C46B C47B C48B 120.9(16) . . ?
C46B C47B H47B 119.5 . . ?
C48B C47B H47B 119.5 . . ?
C49B C48B C47B 122.4(16) . . ?
C49B C48B H48B 118.8 . . ?
C47B C48B H48B 118.8 . . ?
C48B C49B C50B 116.4(13) . . ?
C48B C49B C52B 122.8(17) . . ?
C50B C49B C52B 120.8(17) . . ?
C49B C50B C51B 120.8(15) . . ?
C49B C50B H50B 119.6 . . ?
C51B C50B H50B 119.6 . . ?
C46B C51B C50B 122.1(17) . . ?
C46B C51B H51B 118.9 . . ?
C50B C51B H51B 118.9 . . ?
C53B C52B C49B 116.0(16) . . ?
C53B C52B H52C 108.3 . . ?
C49B C52B H52C 108.3 . . ?
C53B C52B H52D 108.3 . . ?
C49B C52B H52D 108.3 . . ?
H52C C52B H52D 107.4 . . ?
C52B C53B C54B 115.3(18) . . ?
C52B C53B C55B 112.1(15) . . ?
C54B C53B C55B 109.4(16) . . ?
C52B C53B H53B 106.5 . . ?
C54B C53B H53B 106.5 . . ?
C55B C53B H53B 106.5 . . ?
C53B C54B H54D 109.5 . . ?
C53B C54B H54E 109.5 . . ?
H54D C54B H54E 109.5 . . ?
C53B C54B H54F 109.5 . . ?
H54D C54B H54F 109.5 . . ?
H54E C54B H54F 109.5 . . ?
C53B C55B H55D 109.5 . . ?
C53B C55B H55E 109.5 . . ?
H55D C55B H55E 109.5 . . ?
C53B C55B H55F 109.5 . . ?
H55D C55B H55F 109.5 . . ?
H55E C55B H55F 109.5 . . ?

loop_
_geom_bond_atom_site_label_1
_geom_bond_atom_site_label_2
_geom_bond_distance
_geom_bond_site_symmetry_2
_geom_bond_publ_flag
Na1 O8 2.231(4) . ?
Na1 O44 2.248(4) . ?
Na1 O43 2.276(4) 1_655 ?
Na1 O14 2.402(5) . ?
Na1 O13 2.691(5) . ?
Na1 C12 2.877(6) . ?
Na1 Na31 3.306(2) 1_655 ?
Na1 Na31 3.511(2) . ?
N2 C3 1.495(7) . ?
N2 C6 1.517(6) . ?
N2 H2A 0.8900 . ?
N2 H2AB 0.8900 . ?
C3 C4 1.494(8) . ?
C3 H3A 0.9700 . ?
C3 H3AB 0.9700 . ?
C4 C5 1.510(9) . ?
C4 H4A 0.9700 . ?
C4 H4AB 0.9700 . ?
C5 C6 1.528(7) . ?
C5 H5A 0.9700 . ?
C5 H5AB 0.9700 . ?
C6 C7 1.538(6) . ?
C6 H6 0.9800 . ?
C7 O8 1.238(6) . ?
C7 O9 1.253(6) . ?
C11 C16 1.525(9) . ?
C11 C15 1.534(9) . ?
C11 C12 1.537(8) . ?
C11 C16B 1.537(11) . ?
C11 H11 0.9800 . ?
C12 O14 1.240(7) . ?
C12 O13 1.249(7) . ?
O13 Na31 2.241(4) 1_655 ?
O14 Na31 2.229(4) . ?
C15 H15A 0.9600 . ?
C15 H15B 0.9600 . ?
C15 H15C 0.9600 . ?
C16 C21 1.380(14) . ?
C16 C17 1.383(14) . ?
C17 C18 1.407(13) . ?
C17 H17 0.9300 . ?
C18 C19 1.376(14) . ?
C18 H18 0.9300 . ?
C19 C20 1.370(14) . ?
C19 C22 1.512(11) . ?
C20 C21 1.399(11) . ?
C20 H20 0.9300 . ?
C21 H21 0.9300 . ?
C22 C23 1.507(13) . ?
C22 H22A 0.9700 . ?
C22 H22B 0.9700 . ?
C23 C24 1.522(10) . ?
C23 C25 1.526(11) . ?
C23 H23 0.9800 . ?
C24 H24A 0.9600 . ?
C24 H24B 0.9600 . ?
C24 H24C 0.9600 . ?
C25 H25A 0.9600 . ?
C25 H25B 0.9600 . ?
C25 H25C 0.9600 . ?
C16B C21B 1.386(16) . ?
C16B C17B 1.389(16) . ?
C17B C18B 1.406(14) . ?
C17B H17B 0.9300 . ?
C18B C19B 1.375(16) . ?
C18B H18B 0.9300 . ?
C19B C20B 1.372(16) . ?
C19B C22B 1.510(12) . ?
C20B C21B 1.401(13) . ?
C20B H20B 0.9300 . ?
C21B H21B 0.9300 . ?
C22B C23B 1.504(15) . ?
C22B H22C 0.9700 . ?
C22B H22D 0.9700 . ?
C23B C24B 1.522(11) . ?
C23B C25B 1.524(11) . ?
C23B H23B 0.9800 . ?
C24B H24D 0.9600 . ?
C24B H24E 0.9600 . ?
C24B H24F 0.9600 . ?
C25B H25D 0.9600 . ?
C25B H25E 0.9600 . ?
C25B H25F 0.9600 . ?
Na31 O38 2.247(4) . ?
Na31 O43 2.439(4) . ?
Na31 O44 2.624(5) . ?
Na31 C42 2.869(6) . ?
N32 C33 1.495(7) . ?
N32 C36 1.509(6) . ?
N32 H32A 0.8900 . ?
N32 H32B 0.8900 . ?
C33 C34 1.493(10) . ?
C33 H33A 0.9700 . ?
C33 H33B 0.9700 . ?
C34 C35 1.517(9) . ?
C34 H34A 0.9700 . ?
C34 H34B 0.9700 . ?
C35 C36 1.531(7) . ?
C35 H35A 0.9700 . ?
C35 H35B 0.9700 . ?
C36 C37 1.538(6) . ?
C36 H36 0.9800 . ?
C37 O38 1.246(6) . ?
C37 O39 1.251(6) . ?
C41 C46 1.527(9) . ?
C41 C42 1.535(7) . ?
C41 C46B 1.535(11) . ?
C41 C45 1.538(9) . ?
C41 H41 0.9800 . ?
C42 O44 1.254(6) . ?
C42 O43 1.258(6) . ?
C45 H45A 0.9600 . ?
C45 H45B 0.9600 . ?
C45 H45C 0.9600 . ?
C46 C47 1.386(12) . ?
C46 C51 1.397(13) . ?
C47 C48 1.411(11) . ?
C47 H47 0.9300 . ?
C48 C49 1.377(14) . ?
C48 H48 0.9300 . ?
C49 C50 1.389(14) . ?
C49 C52 1.511(10) . ?
C50 C51 1.406(11) . ?
C50 H50 0.9300 . ?
C51 H51 0.9300 . ?
C52 C53 1.496(12) . ?
C52 H52A 0.9700 . ?
C52 H52B 0.9700 . ?
C53 C54 1.515(10) . ?
C53 C55 1.523(9) . ?
C53 H53 0.9800 . ?
C54 H54A 0.9600 . ?
C54 H54B 0.9600 . ?
C54 H54C 0.9600 . ?
C55 H55A 0.9600 . ?
C55 H55B 0.9600 . ?
C55 H55C 0.9600 . ?
C46B C47B 1.389(15) . ?
C46B C51B 1.399(17) . ?
C47B C48B 1.413(14) . ?
C47B H47B 0.9300 . ?
C48B C49B 1.375(17) . ?
C48B H48B 0.9300 . ?
C49B C50B 1.391(17) . ?
C49B C52B 1.510(13) . ?
C50B C51B 1.408(14) . ?
C50B H50B 0.9300 . ?
C51B H51B 0.9300 . ?
C52B C53B 1.493(15) . ?
C52B H52C 0.9700 . ?
C52B H52D 0.9700 . ?
C53B C54B 1.521(12) . ?
C53B C55B 1.526(12) . ?
C53B H53B 0.9800 . ?
C54B H54D 0.9600 . ?
C54B H54E 0.9600 . ?
C54B H54F 0.9600 . ?
C55B H55D 0.9600 . ?
C55B H55E 0.9600 . ?
C55B H55F 0.9600 . ?

loop_
_geom_torsion_atom_site_label_1
_geom_torsion_atom_site_label_2
_geom_torsion_atom_site_label_3
_geom_torsion_atom_site_label_4
_geom_torsion
_geom_torsion_site_symmetry_1
_geom_torsion_site_symmetry_2
_geom_torsion_site_symmetry_3
_geom_torsion_site_symmetry_4
_geom_torsion_publ_flag
C6 N2 C3 C4 35.6(6) . . . . ?
N2 C3 C4 C5 -38.3(7) . . . . ?
C3 C4 C5 C6 27.3(7) . . . . ?
C3 N2 C6 C5 -18.9(5) . . . . ?
C3 N2 C6 C7 101.2(5) . . . . ?
C4 C5 C6 N2 -5.1(6) . . . . ?
C4 C5 C6 C7 -123.5(5) . . . . ?
N2 C6 C7 O8 -7.8(6) . . . . ?
C5 C6 C7 O8 107.4(6) . . . . ?
N2 C6 C7 O9 173.5(4) . . . . ?
C5 C6 C7 O9 -71.3(6) . . . . ?
O9 C7 O8 Na1 35.3(14) . . . . ?
C6 C7 O8 Na1 -143.3(8) . . . . ?
C16 C11 C12 O14 98.4(13) . . . . ?
C15 C11 C12 O14 -26.6(7) . . . . ?
C16B C11 C12 O14 105.7(19) . . . . ?
C16 C11 C12 O13 -81.8(13) . . . . ?
C15 C11 C12 O13 153.2(6) . . . . ?
C16B C11 C12 O13 -74.5(19) . . . . ?
C16 C11 C12 Na1 32(2) . . . . ?
C15 C11 C12 Na1 -93.4(14) . . . . ?
C16B C11 C12 Na1 39(2) . . . . ?
O14 C12 O13 Na31 59.6(8) . . . 1_655 ?
C11 C12 O13 Na31 -120.2(5) . . . 1_655 ?
Na1 C12 O13 Na31 75.9(5) . . . 1_655 ?
O14 C12 O13 Na1 -16.3(6) . . . . ?
C11 C12 O13 Na1 163.9(4) . . . . ?
O13 C12 O14 Na31 158.8(9) . . . . ?
C11 C12 O14 Na31 -21.4(14) . . . . ?
Na1 C12 O14 Na31 140.3(13) . . . . ?
O13 C12 O14 Na1 18.5(6) . . . . ?
C11 C12 O14 Na1 -161.7(4) . . . . ?
C15 C11 C16 C21 -2(5) . . . . ?
C12 C11 C16 C21 -128(4) . . . . ?
C15 C11 C16 C17 -172(3) . . . . ?
C12 C11 C16 C17 62(4) . . . . ?
C21 C16 C17 C18 12(6) . . . . ?
C11 C16 C17 C18 -177(3) . . . . ?
C16 C17 C18 C19 -9(7) . . . . ?
C17 C18 C19 C20 2(6) . . . . ?
C17 C18 C19 C22 -173(3) . . . . ?
C18 C19 C20 C21 2(5) . . . . ?
C22 C19 C20 C21 177(3) . . . . ?
C17 C16 C21 C20 -8(5) . . . . ?
C11 C16 C21 C20 -178(3) . . . . ?
C19 C20 C21 C16 2(5) . . . . ?
C20 C19 C22 C23 -77(3) . . . . ?
C18 C19 C22 C23 98(3) . . . . ?
C19 C22 C23 C24 172.0(16) . . . . ?
C19 C22 C23 C25 -62(2) . . . . ?
C15 C11 C16B C21B 8(6) . . . . ?
C12 C11 C16B C21B -120(5) . . . . ?
C15 C11 C16B C17B 178(5) . . . . ?
C12 C11 C16B C17B 50(6) . . . . ?
C21B C16B C17B C18B -18(8) . . . . ?
C11 C16B C17B C18B 171(5) . . . . ?
C16B C17B C18B C19B 9(8) . . . . ?
C17B C18B C19B C20B 4(8) . . . . ?
C17B C18B C19B C22B -180(4) . . . . ?
C18B C19B C20B C21B -6(7) . . . . ?
C22B C19B C20B C21B 178(3) . . . . ?
C17B C16B C21B C20B 16(7) . . . . ?
C11 C16B C21B C20B -173(4) . . . . ?
C19B C20B C21B C16B -5(7) . . . . ?
C20B C19B C22B C23B -104(4) . . . . ?
C18B C19B C22B C23B 80(5) . . . . ?
C19B C22B C23B C24B -177(2) . . . . ?
C19B C22B C23B C25B 56(3) . . . . ?
C36 N32 C33 C34 36.4(6) . . . . ?
N32 C33 C34 C35 -34.6(7) . . . . ?
C33 C34 C35 C36 20.7(8) . . . . ?
C33 N32 C36 C35 -23.5(5) . . . . ?
C33 N32 C36 C37 97.4(5) . . . . ?
C34 C35 C36 N32 1.5(7) . . . . ?
C34 C35 C36 C37 -117.1(6) . . . . ?
N32 C36 C37 O38 -4.0(6) . . . . ?
C35 C36 C37 O38 111.4(5) . . . . ?
N32 C36 C37 O39 175.7(4) . . . . ?
C35 C36 C37 O39 -68.9(6) . . . . ?
O39 C37 O38 Na31 111.8(11) . . . . ?
C36 C37 O38 Na31 -68.6(12) . . . . ?
C46 C41 C42 O44 -109.0(10) . . . . ?
C46B C41 C42 O44 -116(2) . . . . ?
C45 C41 C42 O44 124.9(5) . . . . ?
C46 C41 C42 O43 73.8(10) . . . . ?
C46B C41 C42 O43 67(2) . . . . ?
C45 C41 C42 O43 -52.3(6) . . . . ?
O44 C42 O43 Na1 -80.1(6) . . . 1_455 ?
C41 C42 O43 Na1 97.0(5) . . . 1_455 ?
Na31 C42 O43 Na1 -93.3(3) . . . 1_455 ?
O44 C42 O43 Na31 13.2(5) . . . . ?
C41 C42 O43 Na31 -169.7(4) . . . . ?
O43 C42 O44 Na1 -102.4(9) . . . . ?
C41 C42 O44 Na1 80.6(10) . . . . ?
Na31 C42 O44 Na1 -90.1(9) . . . . ?
O43 C42 O44 Na31 -12.2(5) . . . . ?
C41 C42 O44 Na31 170.7(4) . . . . ?
C42 C41 C46 C47 -62(3) . . . . ?
C45 C41 C46 C47 62(3) . . . . ?
C42 C41 C46 C51 126(2) . . . . ?
C45 C41 C46 C51 -110(2) . . . . ?
C51 C46 C47 C48 -2(4) . . . . ?
C41 C46 C47 C48 -175(3) . . . . ?
C46 C47 C48 C49 -2(5) . . . . ?
C47 C48 C49 C50 4(4) . . . . ?
C47 C48 C49 C52 -180(2) . . . . ?
C48 C49 C50 C51 -3(3) . . . . ?
C52 C49 C50 C51 -178.8(17) . . . . ?
C47 C46 C51 C50 4(4) . . . . ?
C41 C46 C51 C50 176(2) . . . . ?
C49 C50 C51 C46 -1(3) . . . . ?
C48 C49 C52 C53 -99(2) . . . . ?
C50 C49 C52 C53 77(2) . . . . ?
C49 C52 C53 C54 60.1(16) . . . . ?
C49 C52 C53 C55 -174.3(12) . . . . ?
C42 C41 C46B C47B -66(6) . . . . ?
C45 C41 C46B C47B 54(6) . . . . ?
C42 C41 C46B C51B 104(5) . . . . ?
C45 C41 C46B C51B -135(5) . . . . ?
C51B C46B C47B C48B 0(9) . . . . ?
C41 C46B C47B C48B 171(5) . . . . ?
C46B C47B C48B C49B 10(9) . . . . ?
C47B C48B C49B C50B -10(7) . . . . ?
C47B C48B C49B C52B 170(4) . . . . ?
C48B C49B C50B C51B 0(7) . . . . ?
C52B C49B C50B C51B -180(3) . . . . ?
C47B C46B C51B C50B -10(8) . . . . ?
C41 C46B C51B C50B 179(4) . . . . ?
C49B C50B C51B C46B 10(7) . . . . ?
C48B C49B C52B C53B -78(5) . . . . ?
C50B C49B C52B C53B 102(4) . . . . ?
C49B C52B C53B C54B -58(3) . . . . ?
C49B C52B C53B C55B 176(2) . . . . ?
